data_9005370
loop_
_publ_author_name
'Armbruster, T.'
'Birrer, J.'
'Libowitzky, E.'
'Beran, A.'

_publ_section_title
;
 Crystal chemistry of Ti-bearing andradites
 Note: sample KB166
;
_journal_name_full 'European Journal of Mineralogy'
_journal_page_first 907
_journal_page_last 921
_journal_volume 10
_journal_year 1998
_chemical_compound_source 'Baden-Wurtemburg, Germany'
_chemical_formula_sum
;Al0.222 Ca2.864 Fe1.426 Mg0.112 Mn0.025 Na0.019 Ni0.002 O12 Si2.358 Ti0.827
 V0.144
;
_chemical_name_mineral Andradite
_space_group_IT_number 230
_symmetry_space_group_name_Hall '-I 4bd 2c 3'
_symmetry_space_group_name_H-M 'I a -3 d'
_cell_angle_alpha 90
_cell_angle_beta 90
_cell_angle_gamma 90
_cell_formula_units_Z 8
_cell_length_a 12.122
_cell_length_b 12.122
_cell_length_c 12.122
_cell_volume 1781.242
_database_code_amcsd 0006755
_exptl_crystal_density_diffrn 3.805
_cod_original_cell_volume 1781.241
_cod_original_formula_sum 'Ca2.864 Mn.025 Na.019 Ni.002 Mg.112 Al.222 V.144 Ti.827 Fe1.426 Si2.358 O12'
_cod_database_code 9005370

loop_
_space_group_symop_operation_xyz
x,y,z
1/2+x,1/2+y,1/2+z
z,1/2-x,1/2+y
1/2+z,-x,+y
-y,1/2+z,1/2-x
1/2-y,+z,-x
x,1/2-y,1/2+z
1/2+x,-y,+z
-z,1/2+x,1/2-y
1/2-z,+x,-y
y,1/2-z,1/2+x
1/2+y,-z,+x
-x,1/2+y,1/2-z
1/2-x,+y,-z
3/4+x,1/4-z,3/4-y
1/4+x,3/4-z,1/4-y
3/4-z,1/4+y,3/4+x
1/4-z,3/4+y,1/4+x
3/4+y,1/4-x,3/4-z
1/4+y,3/4-x,1/4-z
3/4-x,1/4+z,3/4+y
1/4-x,3/4+z,1/4+y
3/4+z,1/4-y,3/4-x
1/4+z,3/4-y,1/4-x
3/4-y,1/4+x,3/4+z
1/4-y,3/4+x,1/4+z
1/4+x,1/4+z,1/4+y
3/4+x,3/4+z,3/4+y
1/4-z,1/4-y,1/4-x
3/4-z,3/4-y,3/4-x
1/4+y,1/4+x,1/4+z
3/4+y,3/4+x,3/4+z
1/4-x,1/4-z,1/4-y
3/4-x,3/4-z,3/4-y
1/4+z,1/4+y,1/4+x
3/4+z,3/4+y,3/4+x
1/4-y,1/4-x,1/4-z
3/4-y,3/4-x,3/4-z
1/2+z,x,1/2-y
+z,1/2+x,-y
1/2-y,-z,1/2+x
-y,1/2-z,+x
1/2+x,y,1/2-z
+x,1/2+y,-z
1/2-z,-x,1/2+y
-z,1/2-x,+y
1/2+y,z,1/2-x
+y,1/2+z,-x
1/2-x,-y,1/2+z
-x,1/2-y,+z
1/2-z,1/2+x,y
-z,+x,1/2+y
1/2+y,1/2-z,-x
+y,-z,1/2-x
1/2-x,1/2+y,z
-x,+y,1/2+z
1/2+z,1/2-x,-y
+z,-x,1/2-y
1/2-y,1/2+z,x
-y,+z,1/2+x
1/2+x,1/2-y,-z
+x,-y,1/2-z
3/4-x,3/4+z,1/4-y
1/4-x,1/4+z,3/4-y
3/4+z,3/4-y,1/4+x
1/4+z,1/4-y,3/4+x
3/4-y,3/4+x,1/4-z
1/4-y,1/4+x,3/4-z
3/4+x,3/4-z,1/4+y
1/4+x,1/4-z,3/4+y
3/4-z,3/4+y,1/4-x
1/4-z,1/4+y,3/4-x
3/4+y,3/4-x,1/4+z
1/4+y,1/4-x,3/4+z
1/4-x,3/4-z,3/4+y
3/4-x,1/4-z,1/4+y
1/4+z,3/4+y,3/4-x
3/4+z,1/4+y,1/4-x
1/4-y,3/4-x,3/4+z
3/4-y,1/4-x,1/4+z
1/4+x,3/4+z,3/4-y
3/4+x,1/4+z,1/4-y
1/4-z,3/4-y,3/4+x
3/4-z,1/4-y,1/4+x
1/4+y,3/4+x,3/4-z
3/4+y,1/4+x,1/4-z
-z,-x,-y
1/2-z,1/2-x,1/2-y
y,z,x
1/2+y,1/2+z,1/2+x
-x,-y,-z
1/2-x,1/2-y,1/2-z
z,x,y
1/2+z,1/2+x,1/2+y
-y,-z,-x
1/2-y,1/2-z,1/2-x

loop_
_atom_site_aniso_label
_atom_site_aniso_U_11
_atom_site_aniso_U_22
_atom_site_aniso_U_33
_atom_site_aniso_U_12
_atom_site_aniso_U_13
_atom_site_aniso_U_23
CaX 0.01160 0.01160 0.00710 0.00310 0.00000 0.00000
MnX 0.01160 0.01160 0.00710 0.00310 0.00000 0.00000
NaX 0.01160 0.01160 0.00710 0.00310 0.00000 0.00000
NiX 0.01160 0.01160 0.00710 0.00310 0.00000 0.00000
KX 0.01160 0.01160 0.00710 0.00310 0.00000 0.00000
MgX 0.01160 0.01160 0.00710 0.00310 0.00000 0.00000
MgY 0.00810 0.00810 0.00810 0.00030 0.00030 0.00030
AlY 0.00810 0.00810 0.00810 0.00030 0.00030 0.00030
VY 0.00810 0.00810 0.00810 0.00030 0.00030 0.00030
TiY 0.00810 0.00810 0.00810 0.00030 0.00030 0.00030
FeY 0.00810 0.00810 0.00810 0.00030 0.00030 0.00030
SiZ 0.00740 0.00830 0.00830 0.00000 0.00000 0.00000
TiZ 0.00740 0.00830 0.00830 0.00000 0.00000 0.00000
FeZ 0.00740 0.00830 0.00830 0.00000 0.00000 0.00000
O 0.01460 0.01060 0.01040 -0.00180 0.00260 -0.00030

loop_
_atom_site_label
_atom_site_fract_x
_atom_site_fract_y
_atom_site_fract_z
_atom_site_occupancy
_atom_site_U_iso_or_equiv
_atom_site_type_symbol
_atom_site_attached_hydrogens
CaX 0.00000 0.25000 0.12500 0.95470 0.01010 Ca 0
MnX 0.00000 0.25000 0.12500 0.00830 0.01010 Mn 0
NaX 0.00000 0.25000 0.12500 0.00630 0.01010 Na 0
NiX 0.00000 0.25000 0.12500 0.00070 0.01010 Ni 0
KX 0.00000 0.25000 0.12500 0.00030 0.01010 K 0
MgX 0.00000 0.25000 0.12500 0.02970 0.01010 Mg 0
MgY 0.00000 0.00000 0.00000 0.01150 0.00809 Mg 0
AlY 0.00000 0.00000 0.00000 0.11100 0.00809 Al 0
VY 0.00000 0.00000 0.00000 0.07200 0.00809 V 0
TiY 0.00000 0.00000 0.00000 0.31000 0.00809 Ti 0
FeY 0.00000 0.00000 0.00000 0.49550 0.00809 Fe 0
SiZ 0.37500 0.00000 0.25000 0.78600 0.00800 Si 0
TiZ 0.37500 0.00000 0.25000 0.06900 0.00800 Ti 0
FeZ 0.37500 0.00000 0.25000 0.14500 0.00800 Fe 0
O 0.03800 0.04804 0.65369 1.00000 0.01180 O 0

loop_
_cod_changelog_entry_id
_cod_changelog_entry_author
_cod_changelog_entry_date
_cod_changelog_entry_text
1
;cod-tools version 3.8.0
Id: cif_guess_AMCSD_atom_types 9581 2023-05-17 12:35:41Z saulius
;
2023-05-23T09:19:10+03:00
;Derived atom types and hydrogen counts
from atom names that follow the AMCSD naming convention
(Wat == water, O-H == hydroxyl).
;

loop_
_cod_related_entry_id
_cod_related_entry_database
_cod_related_entry_code
1 AMCSD 0006755
